data_7017275
loop_
_publ_author_name
'Graham, Kristoffer'
'Douglas, Fraser J.'
'Mathieson, Jennifer S.'
'Moggach, Stephen A.'
'Schnack, J\"urgen'
'Murrie, Mark'

_publ_section_title
;
 Cubic assembly of a geometrically frustrated {Fe(12)} spin cluster.
;
_journal_issue 45
_journal_name_full 'Dalton transactions (Cambridge, England : 2003)'
_journal_page_first 12271
_journal_page_last 12276
_journal_paper_doi 10.1039/c1dt10910c
_journal_volume 40
_journal_year 2011
_chemical_absolute_configuration unk
_chemical_formula_moiety '[Fe12O4(OH)2(L)4(OAc)8][Cl]2'
_chemical_formula_sum 'C56 H106 Cl2 Fe12 N8 O38'
_chemical_formula_weight 2240.51
_space_group_IT_number 219
_symmetry_cell_setting cubic
_symmetry_space_group_name_Hall 'F -4a 2 3'
_symmetry_space_group_name_H-M 'F -4 3 c'
_atom_sites_solution_hydrogens difmap
_atom_sites_solution_primary direct
_audit_creation_date 11-05-11
_audit_creation_method CRYSTALS_ver_14.21
_cell_angle_alpha 90
_cell_angle_beta 90
_cell_angle_gamma 90
_cell_formula_units_Z 24
_cell_length_a 39.2647(9)
_cell_length_b 39.2647(9)
_cell_length_c 39.2647(9)
_cell_measurement_reflns_used 9860
_cell_measurement_temperature 100
_cell_measurement_theta_max 28
_cell_measurement_theta_min 2
_cell_volume 60535(2)
_computing_cell_refinement 'SAINT (Siemens ,1995)'
_computing_data_collection 'SMART (Siemens, 1993)'
_computing_data_reduction 'SAINT (Siemens ,1995)'
_computing_molecular_graphics 'CAMERON (Watkin et al., 1996)'
_computing_publication_material 'CRYSTALS (Betteridge et al., 2003)'
_computing_structure_refinement 'CRYSTALS (Betteridge et al., 2003)'
_computing_structure_solution 'SIR92 (Altomare et al., 1994)'
_diffrn_ambient_temperature 100
_diffrn_measured_fraction_theta_full 0.996
_diffrn_measured_fraction_theta_max 0.988
_diffrn_measurement_device Area
_diffrn_measurement_device_type 'Bruker SMART'
_diffrn_measurement_method \w
_diffrn_radiation_monochromator graphite
_diffrn_radiation_type 'Mo K\a'
_diffrn_radiation_wavelength 0.71073
_diffrn_reflns_av_R_equivalents 0.070
_diffrn_reflns_limit_h_max 30
_diffrn_reflns_limit_h_min -30
_diffrn_reflns_limit_k_max 36
_diffrn_reflns_limit_k_min 0
_diffrn_reflns_limit_l_max 53
_diffrn_reflns_limit_l_min 2
_diffrn_reflns_number 169895
_diffrn_reflns_theta_full 28.369
_diffrn_reflns_theta_max 28.948
_diffrn_reflns_theta_min 1.467
_diffrn_standards_number 0
_exptl_absorpt_coefficient_mu 1.800
_exptl_absorpt_correction_T_max 0.71
_exptl_absorpt_correction_T_min 0.60
_exptl_absorpt_correction_type multi-scan
_exptl_absorpt_process_details 'SADABS (Siemens, 1996)'
_exptl_crystal_colour orange
_exptl_crystal_density_diffrn 1.486
_exptl_crystal_density_method 'not measured'
_exptl_crystal_description block
_exptl_crystal_F_000 27936
_exptl_crystal_size_max 0.240
_exptl_crystal_size_mid 0.200
_exptl_crystal_size_min 0.200
_platon_squeeze_details
;
The total electron count in the pores equates to 5689 electrons per unit cell.
A massive amount. Most of this electron density is completely diffuse,
and there is no evidence (at least crystallographically) for the presence of
Cl- ions. Though clearly there could be disordered anions in the pore.
The presence of chloride is confirmed by a positive test using a solution of
silver nitrate.
;
_refine_diff_density_max 0.51
_refine_diff_density_min -0.62
_refine_ls_extinction_method None
_refine_ls_goodness_of_fit_ref 0.8240
_refine_ls_hydrogen_treatment constr
_refine_ls_matrix_type full
_refine_ls_number_parameters 260
_refine_ls_number_reflns 6568
_refine_ls_number_restraints 4
_refine_ls_R_factor_all 0.0334
_refine_ls_R_factor_gt 0.0253
_refine_ls_shift/su_max 0.0005169
_refine_ls_shift/su_mean 0.0000358
_refine_ls_structure_factor_coef Fsqd
_refine_ls_weighting_details
;
Method, part 1, Chebychev polynomial, (Watkin, 1994, Prince, 1982)
[weight] = 1.0/[A~0~*T~0~(x)+A~1~*T~1~(x) ... +A~n-1~]*T~n-1~(x)]
where A~i~ are the Chebychev coefficients listed below and x= Fcalc/Fmax
Method = Robust Weighting (Prince, 1982)
W = [weight] * [1-(deltaF/6*sigmaF)^2^]^2^
A~i~ are:
1.53 1.92 0.481
;
_refine_ls_weighting_scheme calc
_refine_ls_wR_factor_all 0.0741
_refine_ls_wR_factor_gt 0.0614
_refine_ls_wR_factor_ref 0.0741
_reflns_limit_h_max 30
_reflns_limit_h_min -30
_reflns_limit_k_max 36
_reflns_limit_k_min 0
_reflns_limit_l_max 53
_reflns_limit_l_min 2
_reflns_number_gt 5795
_reflns_number_total 6568
_reflns_threshold_expression I>2.0\s(I)
_oxford_diffrn_Wilson_B_factor 0.00
_oxford_diffrn_Wilson_scale 0.00
_oxford_refine_ls_r_factor_ref 0.0334
_oxford_refine_ls_scale 0.006(0)
_oxford_reflns_number_all 6568
_oxford_reflns_threshold_expression_ref I>-10.0\s(I)
_oxford_structure_analysis_title 'ST1022_0m in F-43c'
_cod_data_source_file c1dt10910c.txt
_cod_data_source_block ST1022
_cod_depositor_comments
;
The following automatic conversions were performed:

'_symmetry_cell_setting' value 'Cubic' changed to 'cubic' according
to /home/saulius/struct/CIF-dictionaries/cif_core.dic dictionary
named 'cif_core.dic' version 2.4.1 from
2010-06-29.

'_atom_sites_solution_primary' value 'Direct' changed to
'direct' according to
/home/saulius/struct/CIF-dictionaries/cif_core.dic dictionary named
'cif_core.dic' version 2.4.1 from 2010-06-29.

Automatic conversion script
Id: cif_fix_values 1715 2011-07-08 13:25:40Z adriana 
;
_cod_original_sg_symbol_Hall 'F -4c 2 3'
_cod_original_sg_symbol_H-M 'F -4 3 c '
_cod_original_formula_sum 'C56 H106 Fe12 N8 O38 Cl2'
_cod_database_code 7017275

loop_
_symmetry_equiv_pos_as_xyz
x,y,z
x,y+1/2,z+1/2
x+1/2,y,z+1/2
x+1/2,y+1/2,z
y,z,x
y,z+1/2,x+1/2
y+1/2,z,x+1/2
y+1/2,z+1/2,x
z,x,y
z,x+1/2,y+1/2
z+1/2,x,y+1/2
z+1/2,x+1/2,y
y+1/2,-x+1/2,-z+1/2
y+1/2,-x+1,-z+1
y+1,-x+1/2,-z+1
y+1,-x+1,-z+1/2
z+1/2,-y+1/2,-x+1/2
z+1/2,-y+1,-x+1
z+1,-y+1/2,-x+1
z+1,-y+1,-x+1/2
x+1/2,-z+1/2,-y+1/2
x+1/2,-z+1,-y+1
x+1,-z+1/2,-y+1
x+1,-z+1,-y+1/2
-x,-y,z
-x,-y+1/2,z+1/2
-x+1/2,-y,z+1/2
-x+1/2,-y+1/2,z
-z,x,-y
-z,x+1/2,-y+1/2
-z+1/2,x,-y+1/2
-z+1/2,x+1/2,-y
-x,y,-z
-x,y+1/2,-z+1/2
-x+1/2,y,-z+1/2
-x+1/2,y+1/2,-z
-y,-z,x
-y,-z+1/2,x+1/2
-y+1/2,-z,x+1/2
-y+1/2,-z+1/2,x
-z,-x,y
-z,-x+1/2,y+1/2
-z+1/2,-x,y+1/2
-z+1/2,-x+1/2,y
-y+1/2,x+1/2,-z+1/2
-y+1/2,x+1,-z+1
-y+1,x+1/2,-z+1
-y+1,x+1,-z+1/2
-z+1/2,y+1/2,-x+1/2
-z+1/2,y+1,-x+1
-z+1,y+1/2,-x+1
-z+1,y+1,-x+1/2
-x+1/2,z+1/2,-y+1/2
-x+1/2,z+1,-y+1
-x+1,z+1/2,-y+1
-x+1,z+1,-y+1/2
-y,z,-x
-y,z+1/2,-x+1/2
-y+1/2,z,-x+1/2
-y+1/2,z+1/2,-x
z+1/2,y+1/2,x+1/2
z+1/2,y+1,x+1
z+1,y+1/2,x+1
z+1,y+1,x+1/2
x+1/2,z+1/2,y+1/2
x+1/2,z+1,y+1
x+1,z+1/2,y+1
x+1,z+1,y+1/2
y+1/2,x+1/2,z+1/2
y+1/2,x+1,z+1
y+1,x+1/2,z+1
y+1,x+1,z+1/2
y,-z,-x
y,-z+1/2,-x+1/2
y+1/2,-z,-x+1/2
y+1/2,-z+1/2,-x
-y+1/2,-x+1/2,z+1/2
-y+1/2,-x+1,z+1
-y+1,-x+1/2,z+1
-y+1,-x+1,z+1/2
-z+1/2,-y+1/2,x+1/2
-z+1/2,-y+1,x+1
-z+1,-y+1/2,x+1
-z+1,-y+1,x+1/2
-x+1/2,-z+1/2,y+1/2
-x+1/2,-z+1,y+1
-x+1,-z+1/2,y+1
-x+1,-z+1,y+1/2
x,-y,-z
x,-y+1/2,-z+1/2
x+1/2,-y,-z+1/2
x+1/2,-y+1/2,-z
z,-x,-y
z,-x+1/2,-y+1/2
z+1/2,-x,-y+1/2
z+1/2,-x+1/2,-y

loop_
_atom_site_label
_atom_site_type_symbol
_atom_site_fract_x
_atom_site_fract_y
_atom_site_fract_z
_atom_site_U_iso_or_equiv
_atom_site_occupancy
_atom_site_adp_type
_atom_site_refinement_flags_posn
_atom_site_refinement_flags_adp
Fe1 Fe 0.086116(9) 0.222171(9) 0.035549(9) 0.0195 1.0000 Uani . .
Fe2 Fe 0.083710(10) 0.225567(10) -0.048448(10) 0.0226 1.0000 Uani . .
Fe3 Fe 0.005195(9) 0.218123(8) 0.045267(9) 0.0181 1.0000 Uani . .
C2 C 0.14733(8) 0.25898(8) 0.06676(8) 0.0331 1.0000 Uani . .
C3 C 0.12201(8) 0.25135(9) 0.09519(8) 0.0327 1.0000 Uani . .
C4 C 0.15797(16) 0.17766(16) -0.09868(12) 0.0920 1.0000 Uani . .
C14 C 0.12538(6) 0.27733(7) -0.00685(7) 0.0238 1.0000 Uani . .
C15 C 0.15358(7) 0.25388(8) 0.00524(8) 0.0305 1.0000 Uani . .
C24 C 0.16386(7) 0.20395(8) 0.04021(9) 0.0325 1.0000 Uani . .
C25 C 0.14703(8) 0.17841(8) 0.06330(9) 0.0338 1.0000 Uani . .
C27 C 0.09098(7) 0.16080(8) 0.08209(7) 0.0297 1.0000 Uani . .
C28 C 0.05346(8) 0.16198(7) 0.07257(8) 0.0264 1.0000 Uani . .
C32 C 0.10987(8) 0.14962(7) 0.02288(8) 0.0286 1.0000 Uani . .
C33 C 0.08280(8) 0.16021(7) -0.00289(8) 0.0282 1.0000 Uani . .
C39 C -0.04584(8) 0.16625(7) 0.07645(7) 0.0280 1.0000 Uani . .
C42 C -0.04837(9) 0.13082(8) 0.09127(9) 0.0388 1.0000 Uani . .
C44 C 0.14942(8) 0.19000(9) -0.06365(9) 0.0373 1.0000 Uani . .
N1 N 0.14321(6) 0.23595(6) 0.03684(6) 0.0266 1.0000 Uani . .
N2 N 0.11141(6) 0.17299(6) 0.05299(6) 0.0253 1.0000 Uani . .
O1 O 0.08462(5) 0.19615(4) -0.00741(5) 0.0228 1.0000 Uani . .
O2 O 0.04804(5) 0.19312(4) 0.05518(5) 0.0221 1.0000 Uani . .
O3 O 0.08970(5) 0.24502(5) 0.08062(5) 0.0272 1.0000 Uani . .
O4 O 0.09383(5) 0.25879(5) -0.00733(5) 0.0226 1.0000 Uani . .
O5 O 0.04188(4) 0.25360(4) 0.03611(5) 0.0195 1.0000 Uani . .
O6 O -0.01763(5) 0.17526(5) 0.06485(5) 0.0286 1.0000 Uani . .
O7 O 0.000000(7) 0.19969(6) 0.000000(7) 0.0206 1.0000 Uani S T
O8 O 0.07207(5) 0.18445(5) -0.07683(5) 0.0298 1.0000 Uani . .
O9 O 0.13171(5) 0.21799(6) -0.06209(6) 0.0328 1.0000 Uani . .
O10 O 0.15953(7) 0.17373(7) -0.03913(7) 0.0512 1.0000 Uani . .
H41 H 0.1703 0.1560 -0.0970 0.1087 1.0000 Uiso R .
H42 H 0.1371 0.1755 -0.1123 0.1087 1.0000 Uiso R .
H43 H 0.1726 0.1947 -0.1096 0.1087 1.0000 Uiso R .
H421 H -0.0651 0.1170 0.0784 0.0482 1.0000 Uiso R .
H422 H -0.0266 0.1192 0.0891 0.0482 1.0000 Uiso R .
H423 H -0.0544 0.1326 0.1152 0.0482 1.0000 Uiso R .
H21 H 0.1707 0.2564 0.0759 0.0382 1.0000 Uiso R .
H22 H 0.1439 0.2828 0.0592 0.0382 1.0000 Uiso R .
H31 H 0.1296 0.2309 0.1079 0.0395 1.0000 Uiso R .
H32 H 0.1204 0.2709 0.1110 0.0395 1.0000 Uiso R .
H141 H 0.1234 0.2970 0.0088 0.0281 1.0000 Uiso R .
H142 H 0.1308 0.2856 -0.0301 0.0281 1.0000 Uiso R .
H151 H 0.1585 0.2369 -0.0127 0.0378 1.0000 Uiso R .
H152 H 0.1743 0.2675 0.0098 0.0378 1.0000 Uiso R .
H241 H 0.1864 0.2097 0.0499 0.0395 1.0000 Uiso R .
H242 H 0.1669 0.1937 0.0174 0.0395 1.0000 Uiso R .
H251 H 0.1475 0.1870 0.0870 0.0403 1.0000 Uiso R .
H252 H 0.1594 0.1565 0.0621 0.0403 1.0000 Uiso R .
H271 H 0.0975 0.1371 0.0877 0.0371 1.0000 Uiso R .
H272 H 0.0952 0.1756 0.1020 0.0371 1.0000 Uiso R .
H281 H 0.0392 0.1611 0.0934 0.0311 1.0000 Uiso R .
H282 H 0.0476 0.1425 0.0576 0.0311 1.0000 Uiso R .
H321 H 0.1045 0.1264 0.0311 0.0350 1.0000 Uiso R .
H322 H 0.1324 0.1495 0.0115 0.0350 1.0000 Uiso R .
H331 H 0.0599 0.1538 0.0056 0.0357 1.0000 Uiso R .
H332 H 0.0871 0.1487 -0.0249 0.0357 1.0000 Uiso R .
H71 H 0.0000 0.1783 0.0000 0.0240 1.0000 Uiso RS .

loop_
_atom_site_aniso_label
_atom_site_aniso_U_11
_atom_site_aniso_U_22
_atom_site_aniso_U_33
_atom_site_aniso_U_23
_atom_site_aniso_U_13
_atom_site_aniso_U_12
Fe1 0.01978(16) 0.01784(16) 0.02083(16) 0.00034(13) -0.00097(13) 0.00244(13)
Fe2 0.02275(17) 0.02224(18) 0.02266(17) 0.00030(14) 0.00123(14) 0.00252(14)
Fe3 0.01972(16) 0.01475(15) 0.01988(16) 0.00133(12) 0.00048(13) 0.00074(12)
C2 0.0234(13) 0.0353(16) 0.0405(17) -0.0052(12) -0.0070(12) -0.0006(11)
C3 0.0325(15) 0.0368(16) 0.0289(14) -0.0037(12) -0.0099(11) 0.0026(12)
C4 0.108(5) 0.119(5) 0.049(3) -0.034(3) -0.013(3) 0.081(4)
C14 0.0186(11) 0.0220(12) 0.0308(13) 0.0005(10) -0.0013(10) -0.0034(9)
C15 0.0222(12) 0.0315(14) 0.0377(17) 0.0035(12) 0.0010(11) -0.0024(11)
C24 0.0220(12) 0.0355(15) 0.0400(17) 0.0030(13) -0.0037(11) 0.0075(11)
C25 0.0275(14) 0.0333(15) 0.0407(17) 0.0029(13) -0.0077(12) 0.0060(11)
C27 0.0314(15) 0.0293(14) 0.0283(14) 0.0087(11) -0.0010(11) 0.0070(11)
C28 0.0299(14) 0.0186(12) 0.0307(13) 0.0088(10) 0.0006(10) 0.0047(10)
C32 0.0318(14) 0.0209(13) 0.0330(15) -0.0020(10) -0.0002(11) 0.0052(11)
C33 0.0344(14) 0.0194(12) 0.0308(14) 0.0019(10) 0.0014(11) 0.0028(10)
C39 0.0350(15) 0.0238(13) 0.0251(13) 0.0040(10) -0.0058(11) -0.0061(11)
C42 0.0365(16) 0.0311(15) 0.0487(19) 0.0189(13) -0.0060(14) -0.0060(13)
C44 0.0262(14) 0.0432(18) 0.0424(17) -0.0094(14) 0.0011(13) 0.0072(13)
N1 0.0227(11) 0.0267(11) 0.0303(12) 0.0012(9) -0.0029(9) 0.0042(9)
N2 0.0239(11) 0.0232(11) 0.0289(12) 0.0047(9) -0.0014(9) 0.0069(8)
O1 0.0289(9) 0.0172(8) 0.0224(9) 0.0013(7) 0.0003(7) 0.0034(7)
O2 0.0245(9) 0.0156(8) 0.0261(9) 0.0071(6) -0.0004(7) 0.0038(7)
O3 0.0260(10) 0.0292(10) 0.0263(10) -0.0062(8) -0.0062(8) 0.0053(8)
O4 0.0187(8) 0.0205(8) 0.0285(10) 0.0004(7) -0.0018(7) -0.0007(7)
O5 0.0201(8) 0.0158(7) 0.0227(8) 0.0018(6) -0.0013(6) 0.0001(6)
O6 0.0305(10) 0.0233(9) 0.0321(11) 0.0061(8) 0.0010(8) -0.0035(8)
O7 0.0245(12) 0.0148(10) 0.0224(12) 0.0000 -0.0001(9) 0.0000
O8 0.0289(10) 0.0318(11) 0.0287(11) -0.0056(8) 0.0022(8) 0.0006(8)
O9 0.0255(10) 0.0358(11) 0.0370(11) -0.0016(9) 0.0037(8) 0.0038(8)
O10 0.0556(16) 0.0469(15) 0.0510(16) 0.0047(12) 0.0124(13) 0.0226(12)

loop_
_atom_type_symbol
_atom_type_scat_dispersion_real
_atom_type_scat_dispersion_imag
_atom_type_scat_Cromer_Mann_a1
_atom_type_scat_Cromer_Mann_b1
_atom_type_scat_Cromer_Mann_a2
_atom_type_scat_Cromer_Mann_b2
_atom_type_scat_Cromer_Mann_a3
_atom_type_scat_Cromer_Mann_b3
_atom_type_scat_Cromer_Mann_a4
_atom_type_scat_Cromer_Mann_b4
_atom_type_scat_Cromer_Mann_c
_atom_type_scat_source
C 0.0033 0.0016 2.3100 20.8439 1.0200 10.2075 1.5886 0.5687 0.8650 51.6512 0.2156 'International Tables Vol C 4.2.6.8 and 6.1.1.4'
H 0.0000 0.0000 0.4930 10.5109 0.3229 26.1257 0.1402 3.1424 0.0408 57.7998 0.0030 'International Tables Vol C 4.2.6.8 and 6.1.1.4'
N 0.0061 0.0033 12.2126 0.0057 3.1322 9.8933 2.0125 28.9975 1.1663 0.5826 -11.5290 'International Tables Vol C 4.2.6.8 and 6.1.1.4'
O 0.0106 0.0060 3.0485 13.2771 2.2868 5.7011 1.5463 0.3239 0.8670 32.9089 0.2508 'International Tables Vol C 4.2.6.8 and 6.1.1.4'
Fe 0.3463 0.8444 11.7695 4.7611 7.3573 0.3072 3.5222 15.3535 2.3045 76.8805 1.0369 'International Tables Vol C 4.2.6.8 and 6.1.1.4'
Cl 0.1484 0.1585 11.4604 0.0104 7.1964 1.1662 6.2556 18.5194 1.6455 47.7784 -9.5574 'International Tables Vol C 4.2.6.8 and 6.1.1.4'

loop_
_geom_angle_atom_site_label_1
_geom_angle_site_symmetry_1
_geom_angle_atom_site_label_2
_geom_angle_atom_site_label_3
_geom_angle_site_symmetry_3
_geom_angle
_geom_angle_publ_flag
N1 . Fe1 N2 . 76.61(9) yes
N1 . Fe1 O1 . 99.73(9) yes
N2 . Fe1 O1 . 80.27(8) yes
N1 . Fe1 O2 . 146.96(8) yes
N2 . Fe1 O2 . 74.39(8) yes
O1 . Fe1 O2 . 90.67(8) yes
N1 . Fe1 O3 . 78.81(9) yes
N2 . Fe1 O3 . 94.82(9) yes
O1 . Fe1 O3 . 175.09(8) yes
O2 . Fe1 O3 . 88.15(8) yes
N1 . Fe1 O4 . 74.57(8) yes
N2 . Fe1 O4 . 135.49(8) yes
O1 . Fe1 O4 . 72.13(7) yes
O2 . Fe1 O4 . 138.30(7) yes
O3 . Fe1 O4 . 111.74(8) yes
N1 . Fe1 O5 . 131.01(8) yes
N2 . Fe1 O5 . 147.53(8) yes
O1 . Fe1 O5 . 106.53(8) yes
O2 . Fe1 O5 . 73.83(7) yes
O3 . Fe1 O5 . 77.72(7) yes
O4 . Fe1 O5 . 75.26(7) yes
O5 19_454 Fe2 O3 19_454 79.41(7) yes
O5 19_454 Fe2 O1 . 98.40(7) yes
O3 19_454 Fe2 O1 . 177.54(8) yes
O5 19_454 Fe2 O4 . 80.19(7) yes
O3 19_454 Fe2 O4 . 105.94(8) yes
O1 . Fe2 O4 . 74.66(7) yes
O5 19_454 Fe2 O8 . 100.48(8) yes
O3 19_454 Fe2 O8 . 90.06(9) yes
O1 . Fe2 O8 . 89.24(8) yes
O4 . Fe2 O8 . 163.75(8) yes
O5 19_454 Fe2 O9 . 163.33(8) yes
O3 19_454 Fe2 O9 . 85.71(9) yes
O1 . Fe2 O9 . 96.60(9) yes
O4 . Fe2 O9 . 96.91(8) yes
O8 . Fe2 O9 . 86.90(9) yes
O4 83_454 Fe3 O5 83_454 81.48(7) yes
O4 83_454 Fe3 O2 . 90.09(8) yes
O5 83_454 Fe3 O2 . 171.52(8) yes
O4 83_454 Fe3 O5 . 80.67(7) yes
O5 83_454 Fe3 O5 . 100.65(6) yes
O2 . Fe3 O5 . 76.91(7) yes
O4 83_454 Fe3 O6 . 91.77(8) yes
O5 83_454 Fe3 O6 . 97.34(8) yes
O2 . Fe3 O6 . 83.76(8) yes
O5 . Fe3 O6 . 159.17(8) yes
O4 83_454 Fe3 O7 . 175.00(7) yes
O5 83_454 Fe3 O7 . 93.56(7) yes
O2 . Fe3 O7 . 94.85(7) yes
O5 . Fe3 O7 . 99.72(7) yes
O6 . Fe3 O7 . 89.51(9) yes
C3 . C2 N1 . 112.8(2) yes
C3 . C2 H21 . 108.6 no
N1 . C2 H21 . 108.9 no
C3 . C2 H22 . 108.4 no
N1 . C2 H22 . 108.7 no
H21 . C2 H22 . 109.5 no
C2 . C3 O3 . 108.9(2) yes
C2 . C3 H31 . 109.3 no
O3 . C3 H31 . 109.4 no
C2 . C3 H32 . 110.4 no
O3 . C3 H32 . 109.4 no
H31 . C3 H32 . 109.5 no
C44 . C4 H41 . 109.2 no
C44 . C4 H42 . 109.9 no
H41 . C4 H42 . 112.0 no
C44 . C4 H43 . 108.2 no
H41 . C4 H43 . 109.5 no
H42 . C4 H43 . 108.0 no
C15 . C14 O4 . 109.0(2) yes
C15 . C14 H141 . 109.7 no
O4 . C14 H141 . 109.6 no
C15 . C14 H142 . 109.3 no
O4 . C14 H142 . 109.8 no
H141 . C14 H142 . 109.5 no
C14 . C15 N1 . 110.5(2) yes
C14 . C15 H151 . 109.2 no
N1 . C15 H151 . 109.2 no
C14 . C15 H152 . 109.2 no
N1 . C15 H152 . 109.4 no
H151 . C15 H152 . 109.5 no
C25 . C24 N1 . 111.9(2) yes
C25 . C24 H241 . 108.3 no
N1 . C24 H241 . 109.1 no
C25 . C24 H242 . 109.0 no
N1 . C24 H242 . 109.0 no
H241 . C24 H242 . 109.5 no
C24 . C25 N2 . 110.4(2) yes
C24 . C25 H251 . 109.3 no
N2 . C25 H251 . 109.0 no
C24 . C25 H252 . 109.6 no
N2 . C25 H252 . 109.2 no
H251 . C25 H252 . 109.5 no
C28 . C27 N2 . 109.0(2) yes
C28 . C27 H271 . 109.6 no
N2 . C27 H271 . 109.7 no
C28 . C27 H272 . 109.7 no
N2 . C27 H272 . 109.4 no
H271 . C27 H272 . 109.5 no
C27 . C28 O2 . 106.9(2) yes
C27 . C28 H281 . 110.1 no
O2 . C28 H281 . 110.0 no
C27 . C28 H282 . 110.2 no
O2 . C28 H282 . 110.2 no
H281 . C28 H282 . 109.5 no
C33 . C32 N2 . 112.6(2) yes
C33 . C32 H321 . 108.5 no
N2 . C32 H321 . 108.5 no
C33 . C32 H322 . 108.9 no
N2 . C32 H322 . 108.8 no
H321 . C32 H322 . 109.5 no
C32 . C33 O1 . 108.5(2) yes
C32 . C33 H331 . 109.8 no
O1 . C33 H331 . 109.9 no
C32 . C33 H332 . 109.6 no
O1 . C33 H332 . 109.5 no
H331 . C33 H332 . 109.5 no
O8 33_555 C39 C42 . 117.8(3) yes
O8 33_555 C39 O6 . 124.9(3) yes
C42 . C39 O6 . 117.3(3) yes
C39 . C42 H421 . 110.5 no
C39 . C42 H422 . 110.0 no
H421 . C42 H422 . 106.2 no
C39 . C42 H423 . 108.7 no
H421 . C42 H423 . 112.0 no
H422 . C42 H423 . 109.4 no
C4 . C44 O9 . 115.9(3) yes
C4 . C44 O10 . 118.8(3) yes
O9 . C44 O10 . 125.3(3) yes
C24 . N1 C2 . 112.3(2) yes
C24 . N1 C15 . 108.8(2) yes
C2 . N1 C15 . 109.9(2) yes
C24 . N1 Fe1 . 109.31(18) yes
C2 . N1 Fe1 . 105.37(17) yes
C15 . N1 Fe1 . 111.09(17) yes
C32 . N2 C27 . 113.0(2) yes
C32 . N2 C25 . 110.1(2) yes
C27 . N2 C25 . 110.5(2) yes
C32 . N2 Fe1 . 105.35(16) yes
C27 . N2 Fe1 . 105.72(16) yes
C25 . N2 Fe1 . 112.01(18) yes
C33 . O1 Fe2 . 132.66(17) yes
C33 . O1 Fe1 . 114.08(16) yes
Fe2 . O1 Fe1 . 113.18(9) yes
C28 . O2 Fe1 . 123.83(16) yes
C28 . O2 Fe3 . 130.42(17) yes
Fe1 . O2 Fe3 . 105.75(8) yes
C3 . O3 Fe2 83_454 127.06(18) yes
C3 . O3 Fe1 . 120.20(18) yes
Fe2 83_454 O3 Fe1 . 104.95(9) yes
Fe1 . O4 Fe2 . 98.79(7) yes
Fe1 . O4 Fe3 19_454 97.11(7) yes
Fe2 . O4 Fe3 19_454 97.20(8) yes
Fe1 . O4 C14 . 115.66(15) yes
Fe2 . O4 C14 . 118.99(16) yes
Fe3 19_454 O4 C14 . 124.07(15) yes
Fe1 . O5 Fe2 83_454 97.90(7) yes
Fe1 . O5 Fe3 . 100.49(7) yes
Fe2 83_454 O5 Fe3 . 101.56(8) yes
Fe1 . O5 Fe3 19_454 105.24(8) yes
Fe2 83_454 O5 Fe3 19_454 121.04(8) yes
Fe3 . O5 Fe3 19_454 125.37(9) yes
Fe3 . O6 C39 . 139.0(2) yes
Fe3 33_555 O7 Fe3 . 135.95(13) yes
Fe3 33_555 O7 H71 . 112.0 no
Fe3 . O7 H71 . 112.0 no
Fe2 . O8 C39 33_555 129.56(18) yes
Fe2 . O9 C44 . 130.3(2) yes

loop_
_geom_bond_atom_site_label_1
_geom_bond_atom_site_label_2
_geom_bond_site_symmetry_2
_geom_bond_distance
_geom_bond_publ_flag
Fe1 N1 . 2.306(2) yes
Fe1 N2 . 2.277(2) yes
Fe1 O1 . 1.9731(19) yes
Fe1 O2 . 2.0322(19) yes
Fe1 O3 . 1.989(2) yes
Fe1 O4 . 2.2347(19) yes
Fe1 O5 . 2.1310(18) yes
Fe2 O5 19_454 2.0564(18) yes
Fe2 O3 19_454 1.993(2) yes
Fe2 O1 . 1.9828(18) yes
Fe2 O4 . 2.113(2) yes
Fe2 O8 . 2.014(2) yes
Fe2 O9 . 1.982(2) yes
Fe3 O4 83_454 2.1131(18) yes
Fe3 O5 83_454 1.9699(18) yes
Fe3 O2 . 1.9862(18) yes
Fe3 O5 . 2.0359(17) yes
Fe3 O6 . 2.056(2) yes
Fe3 O7 . 1.9300(10) yes
C2 C3 . 1.525(5) yes
C2 N1 . 1.491(4) yes
C2 H21 . 0.990 no
C2 H22 . 0.990 no
C3 O3 . 1.414(3) yes
C3 H31 . 0.990 no
C3 H32 . 0.990 no
C4 C44 . 1.496(5) yes
C4 H41 . 0.981 no
C4 H42 . 0.980 no
C4 H43 . 0.980 no
C14 C15 . 1.516(4) yes
C14 O4 . 1.437(3) yes
C14 H141 . 0.990 no
C14 H142 . 0.990 no
C15 N1 . 1.484(4) yes
C15 H151 . 0.990 no
C15 H152 . 0.990 no
C24 C25 . 1.505(5) yes
C24 N1 . 1.501(4) yes
C24 H241 . 0.990 no
C24 H242 . 0.990 no
C25 N2 . 1.471(4) yes
C25 H251 . 0.990 no
C25 H252 . 0.990 no
C27 C28 . 1.521(4) yes
C27 N2 . 1.476(4) yes
C27 H271 . 0.990 no
C27 H272 . 0.990 no
C28 O2 . 1.417(3) yes
C28 H281 . 0.990 no
C28 H282 . 0.990 no
C32 C33 . 1.525(4) yes
C32 N2 . 1.498(4) yes
C32 H321 . 0.990 no
C32 H322 . 0.990 no
C33 O1 . 1.424(3) yes
C33 H331 . 0.990 no
C33 H332 . 0.990 no
C39 O8 33_555 1.254(4) yes
C39 C42 . 1.511(4) yes
C39 O6 . 1.249(4) yes
C42 H421 . 0.992 no
C42 H422 . 0.972 no
C42 H423 . 0.972 no
C44 O9 . 1.302(4) yes
C44 O10 . 1.222(4) yes
O7 H71 . 0.840 no

loop_
_platon_squeeze_void_nr
_platon_squeeze_void_average_x
_platon_squeeze_void_average_y
_platon_squeeze_void_average_z
_platon_squeeze_void_volume
_platon_squeeze_void_count_electrons
_platon_squeeze_void_content
1 0.000 0.000 0.000 664 273 ' '
2 0.500 0.000 0.000 664 273 ' '
3 0.237 -0.001 0.167 13723 3505 ' '
4 0.500 0.000 0.500 664 273 ' '
5 0.000 0.000 0.500 664 273 ' '
6 0.000 0.500 0.000 663 273 ' '
7 0.500 0.500 0.000 664 273 ' '
8 0.000 0.500 0.500 664 273 ' '
9 0.500 0.500 0.500 664 273 ' '
